data_7239081
loop_
_publ_author_name
'Kashyap, Bishwapran'
'Phukan, Prodeep'

_publ_section_title
;
 A new ferrocene-based bulky pyridine as an efficient reusable homogeneous
 catalyst
;
_journal_issue 35
_journal_name_full 'RSC Advances'
_journal_page_first 15327
_journal_paper_doi 10.1039/c3ra41674g
_journal_volume 3
_journal_year 2013
_chemical_formula_sum 'C24 H22 Fe N4 O2'
_chemical_formula_weight 454.31
_space_group_IT_number 15
_space_group_name_Hall '-C 2yc'
_space_group_name_H-M_alt 'C 1 2/c 1'
_symmetry_cell_setting monoclinic
_symmetry_space_group_name_Hall '-C 2yc'
_symmetry_space_group_name_H-M 'C 1 2/c 1'
_atom_sites_solution_hydrogens geom
_atom_sites_solution_primary direct
_atom_sites_solution_secondary difmap
_audit_creation_method SHELXL-97
_cell_angle_alpha 90.00
_cell_angle_beta 116.647(7)
_cell_angle_gamma 90.00
_cell_formula_units_Z 4
_cell_length_a 28.447(9)
_cell_length_b 6.2758(19)
_cell_length_c 12.914(4)
_cell_measurement_reflns_used 7042
_cell_measurement_temperature 298(2)
_cell_measurement_theta_max 25.91
_cell_measurement_theta_min 3.15
_cell_volume 2060.6(11)
_computing_cell_refinement 'Bruker SMART'
_computing_data_collection 'Bruker SMART'
_computing_data_reduction 'Bruker SAINT'
_computing_molecular_graphics 'Bruker SHELXTL'
_computing_publication_material 'Bruker SHELXTL'
_computing_structure_refinement 'SHELXL-97 (Sheldrick, 1997)'
_computing_structure_solution 'SHELXS-97 (Sheldrick, 1990)'
_diffrn_ambient_temperature 298(2)
_diffrn_measured_fraction_theta_full 0.997
_diffrn_measured_fraction_theta_max 0.997
_diffrn_measurement_device_type 'CCD area detector'
_diffrn_measurement_method 'phi and omega scans'
_diffrn_radiation_monochromator graphite
_diffrn_radiation_source 'fine-focus sealed tube'
_diffrn_radiation_type MoK\a
_diffrn_radiation_wavelength 0.71073
_diffrn_reflns_av_R_equivalents 0.0382
_diffrn_reflns_av_sigmaI/netI 0.0281
_diffrn_reflns_limit_h_max 34
_diffrn_reflns_limit_h_min -34
_diffrn_reflns_limit_k_max 7
_diffrn_reflns_limit_k_min -7
_diffrn_reflns_limit_l_max 15
_diffrn_reflns_limit_l_min -15
_diffrn_reflns_number 10015
_diffrn_reflns_theta_full 25.93
_diffrn_reflns_theta_max 25.93
_diffrn_reflns_theta_min 1.60
_exptl_absorpt_coefficient_mu 0.762
_exptl_absorpt_correction_T_max 0.9142
_exptl_absorpt_correction_T_min 0.7711
_exptl_absorpt_correction_type multi-scan
_exptl_absorpt_process_details 'Bruker AXS SADABS program'
_exptl_crystal_colour red
_exptl_crystal_density_diffrn 1.464
_exptl_crystal_density_method 'not measured'
_exptl_crystal_description plate
_exptl_crystal_F_000 944
_exptl_crystal_size_max 0.36
_exptl_crystal_size_mid 0.24
_exptl_crystal_size_min 0.12
_refine_diff_density_max 0.216
_refine_diff_density_min -0.431
_refine_diff_density_rms 0.079
_refine_ls_extinction_method none
_refine_ls_goodness_of_fit_ref 1.118
_refine_ls_hydrogen_treatment constr
_refine_ls_matrix_type full
_refine_ls_number_parameters 142
_refine_ls_number_reflns 1994
_refine_ls_number_restraints 0
_refine_ls_restrained_S_all 1.118
_refine_ls_R_factor_all 0.0388
_refine_ls_R_factor_gt 0.0366
_refine_ls_shift/su_max 0.000
_refine_ls_shift/su_mean 0.000
_refine_ls_structure_factor_coef Fsqd
_refine_ls_weighting_details 'calc w=1/[\s^2^(Fo^2^)+(0.0535P)^2^+1.1147P] where P=(Fo^2^+2Fc^2^)/3'
_refine_ls_weighting_scheme calc
_refine_ls_wR_factor_gt 0.0946
_refine_ls_wR_factor_ref 0.0965
_reflns_number_gt 1878
_reflns_number_total 1994
_reflns_threshold_expression >2sigma(I)
_cod_data_source_file c3ra41674g.txt
_cod_data_source_block mono
_cod_depositor_comments
;
The following automatic conversions were performed:

data item '_symmetry_cell_setting' value 'Monoclinic' was changed to
'monoclinic' in accordance with the
/home/saulius/struct/COD-crude-data/automatic-downloads/DataCite-retrospective/RSC/depositions/lib/dictionaries/cif_core.dic
dictionary named 'cif_core.dic' version 2.4.2 last updated on
2011-04-26.

Automatic conversion script
Id: cif_fix_values 6909 2019-04-08 15:41:33Z antanas 
;
_cod_original_sg_symbol_Hall '-C 2yc '
_cod_original_sg_symbol_H-M 'C2/c '
_cod_database_code 7239081

loop_
_symmetry_equiv_pos_as_xyz
'x, y, z'
'-x, y, -z+1/2'
'x+1/2, y+1/2, z'
'-x+1/2, y+1/2, -z+1/2'
'-x, -y, -z'
'x, -y, z-1/2'
'-x+1/2, -y+1/2, -z'
'x+1/2, -y+1/2, z-1/2'

loop_
_atom_site_label
_atom_site_type_symbol
_atom_site_fract_x
_atom_site_fract_y
_atom_site_fract_z
_atom_site_U_iso_or_equiv
_atom_site_adp_type
_atom_site_occupancy
_atom_site_symmetry_multiplicity
_atom_site_calc_flag
_atom_site_refinement_flags
Fe1 Fe 0.5000 0.24115(5) 0.7500 0.03213(15) Uani 1 2 d S
O1 O 0.40250(6) -0.1365(2) 0.68917(17) 0.0675(5) Uani 1 1 d .
C6 C 0.39984(8) 0.0369(3) 0.72924(19) 0.0472(5) Uani 1 1 d .
C7 C 0.34201(8) 0.2893(3) 0.7630(2) 0.0455(5) Uani 1 1 d .
N2 N 0.35193(6) 0.1344(3) 0.69603(15) 0.0486(4) Uani 1 1 d .
C2 C 0.44757(7) 0.1530(3) 0.80804(16) 0.0414(4) Uani 1 1 d .
C4 C 0.48900(8) 0.4090(4) 0.60497(17) 0.0511(5) Uani 1 1 d .
H4 H 0.4723 0.5400 0.5811 0.061 Uiso 1 1 calc R
C1 C 0.49697(8) 0.0499(4) 0.87228(17) 0.0477(5) Uani 1 1 d .
H1 H 0.5027 -0.0965 0.8779 0.057 Uiso 1 1 calc R
C3 C 0.45701(8) 0.3784(3) 0.82232(17) 0.0454(5) Uani 1 1 d .
H3 H 0.4320 0.4850 0.7894 0.055 Uiso 1 1 calc R
C11 C 0.31000(9) 0.4614(4) 0.7108(2) 0.0576(6) Uani 1 1 d .
H11 H 0.2957 0.4808 0.6310 0.069 Uiso 1 1 calc R
N1 N 0.31855(9) 0.5897(4) 0.8929(2) 0.0754(6) Uani 1 1 d .
C12 C 0.30732(9) 0.0520(4) 0.5920(2) 0.0631(6) Uani 1 1 d .
H12A H 0.3070 0.1171 0.5245 0.095 Uiso 1 1 calc R
H12B H 0.2751 0.0846 0.5956 0.095 Uiso 1 1 calc R
H12C H 0.3106 -0.0996 0.5880 0.095 Uiso 1 1 calc R
C5 C 0.46443(9) 0.2080(4) 0.57430(18) 0.0520(5) Uani 1 1 d .
H5 H 0.4289 0.1839 0.5270 0.062 Uiso 1 1 calc R
C8 C 0.36142(10) 0.2694(4) 0.8818(2) 0.0562(6) Uani 1 1 d .
H8 H 0.3825 0.1541 0.9206 0.067 Uiso 1 1 calc R
C9 C 0.34909(9) 0.4226(5) 0.9417(2) 0.0679(7) Uani 1 1 d .
H9 H 0.3631 0.4081 1.0217 0.082 Uiso 1 1 calc R
C10 C 0.29974(10) 0.6031(4) 0.7784(3) 0.0745(8) Uani 1 1 d .
H10 H 0.2779 0.7177 0.7416 0.089 Uiso 1 1 calc R

loop_
_atom_site_aniso_label
_atom_site_aniso_U_11
_atom_site_aniso_U_22
_atom_site_aniso_U_33
_atom_site_aniso_U_23
_atom_site_aniso_U_13
_atom_site_aniso_U_12
Fe1 0.0359(2) 0.0325(2) 0.0315(2) 0.000 0.01833(17) 0.000
O1 0.0624(10) 0.0445(9) 0.1043(14) -0.0108(9) 0.0451(10) -0.0050(7)
C6 0.0500(11) 0.0424(11) 0.0623(12) 0.0080(9) 0.0368(10) 0.0021(9)
C7 0.0385(10) 0.0514(11) 0.0565(13) 0.0105(9) 0.0302(10) 0.0044(8)
N2 0.0441(9) 0.0536(10) 0.0534(10) 0.0034(8) 0.0267(8) 0.0029(8)
C2 0.0460(10) 0.0446(11) 0.0466(10) 0.0065(9) 0.0324(9) 0.0066(9)
C4 0.0534(12) 0.0585(13) 0.0425(10) 0.0149(9) 0.0223(9) -0.0018(10)
C1 0.0552(12) 0.0517(12) 0.0467(11) 0.0188(9) 0.0324(10) 0.0137(9)
C3 0.0484(11) 0.0462(11) 0.0484(11) -0.0043(9) 0.0277(9) 0.0084(9)
C11 0.0507(12) 0.0660(14) 0.0603(13) 0.0156(11) 0.0287(11) 0.0147(10)
N1 0.0750(14) 0.0812(15) 0.0869(16) -0.0021(13) 0.0512(13) 0.0179(12)
C12 0.0543(13) 0.0691(15) 0.0656(14) -0.0016(12) 0.0266(11) -0.0056(11)
C5 0.0497(12) 0.0733(14) 0.0324(10) -0.0052(9) 0.0177(9) -0.0114(10)
C8 0.0547(13) 0.0675(15) 0.0590(14) 0.0179(10) 0.0367(12) 0.0183(10)
C9 0.0598(14) 0.096(2) 0.0611(14) 0.0038(13) 0.0388(12) 0.0112(13)
C10 0.0697(16) 0.0691(16) 0.096(2) 0.0154(15) 0.0472(16) 0.0275(13)

loop_
_atom_type_symbol
_atom_type_description
_atom_type_scat_dispersion_real
_atom_type_scat_dispersion_imag
_atom_type_scat_source
C C 0.0033 0.0016 'International Tables Vol C Tables 4.2.6.8 and 6.1.1.4'
H H 0.0000 0.0000 'International Tables Vol C Tables 4.2.6.8 and 6.1.1.4'
N N 0.0061 0.0033 'International Tables Vol C Tables 4.2.6.8 and 6.1.1.4'
O O 0.0106 0.0060 'International Tables Vol C Tables 4.2.6.8 and 6.1.1.4'
Fe Fe 0.3463 0.8444 'International Tables Vol C Tables 4.2.6.8 and 6.1.1.4'

loop_
_geom_angle_atom_site_label_1
_geom_angle_atom_site_label_2
_geom_angle_atom_site_label_3
_geom_angle
_geom_angle_site_symmetry_1
_geom_angle_site_symmetry_3
C1 Fe1 C1 106.91(13) . 2_656
C1 Fe1 C2 41.37(8) . .
C1 Fe1 C2 115.15(8) 2_656 .
C1 Fe1 C2 115.15(8) . 2_656
C1 Fe1 C2 41.38(8) 2_656 2_656
C2 Fe1 C2 148.28(12) . 2_656
C1 Fe1 C3 149.07(9) . 2_656
C1 Fe1 C3 69.30(9) 2_656 2_656
C2 Fe1 C3 168.81(8) . 2_656
C2 Fe1 C3 41.45(9) 2_656 2_656
C1 Fe1 C3 69.30(8) . .
C1 Fe1 C3 149.07(9) 2_656 .
C2 Fe1 C3 41.45(9) . .
C2 Fe1 C3 168.81(8) 2_656 .
C3 Fe1 C3 129.88(12) 2_656 .
C1 Fe1 C5 129.55(10) . .
C1 Fe1 C5 40.68(9) 2_656 .
C2 Fe1 C5 107.70(9) . .
C2 Fe1 C5 68.91(9) 2_656 .
C3 Fe1 C5 68.44(9) 2_656 .
C3 Fe1 C5 116.99(9) . .
C1 Fe1 C5 40.68(9) . 2_656
C1 Fe1 C5 129.55(10) 2_656 2_656
C2 Fe1 C5 68.92(9) . 2_656
C2 Fe1 C5 107.69(9) 2_656 2_656
C3 Fe1 C5 116.99(9) 2_656 2_656
C3 Fe1 C5 68.45(9) . 2_656
C5 Fe1 C5 168.28(14) . 2_656
C1 Fe1 C4 168.66(9) . .
C1 Fe1 C4 68.43(10) 2_656 .
C2 Fe1 C4 130.09(8) . .
C2 Fe1 C4 68.73(9) 2_656 .
C3 Fe1 C4 40.39(8) 2_656 .
C3 Fe1 C4 109.01(9) . .
C5 Fe1 C4 40.38(9) . .
C5 Fe1 C4 150.09(11) 2_656 .
C1 Fe1 C4 68.43(10) . 2_656
C1 Fe1 C4 168.66(9) 2_656 2_656
C2 Fe1 C4 68.73(9) . 2_656
C2 Fe1 C4 130.09(8) 2_656 2_656
C3 Fe1 C4 109.01(9) 2_656 2_656
C3 Fe1 C4 40.39(8) . 2_656
C5 Fe1 C4 150.09(10) . 2_656
C5 Fe1 C4 40.38(9) 2_656 2_656
C4 Fe1 C4 118.06(14) . 2_656
O1 C6 N2 120.3(2) . .
O1 C6 C2 121.36(19) . .
N2 C6 C2 118.19(18) . .
C11 C7 C8 117.4(2) . .
C11 C7 N2 120.6(2) . .
C8 C7 N2 121.83(19) . .
C6 N2 C7 123.92(18) . .
C6 N2 C12 117.26(18) . .
C7 N2 C12 118.36(18) . .
C1 C2 C3 107.07(17) . .
C1 C2 C6 122.62(19) . .
C3 C2 C6 129.59(17) . .
C1 C2 Fe1 69.03(10) . .
C3 C2 Fe1 69.64(10) . .
C6 C2 Fe1 118.90(13) . .
C3 C4 C5 108.7(2) 2_656 .
C3 C4 Fe1 69.29(11) 2_656 .
C5 C4 Fe1 69.50(12) . .
C5 C1 C2 108.24(19) 2_656 .
C5 C1 Fe1 70.52(12) 2_656 .
C2 C1 Fe1 69.60(10) . .
C4 C3 C2 107.76(18) 2_656 .
C4 C3 Fe1 70.33(11) 2_656 .
C2 C3 Fe1 68.91(10) . .
C10 C11 C7 118.7(2) . .
C9 N1 C10 115.4(2) . .
C1 C5 C4 108.2(2) 2_656 .
C1 C5 Fe1 68.79(11) 2_656 .
C4 C5 Fe1 70.12(12) . .
C9 C8 C7 119.0(2) . .
N1 C9 C8 124.3(2) . .
N1 C10 C11 125.1(2) . .

loop_
_geom_bond_atom_site_label_1
_geom_bond_atom_site_label_2
_geom_bond_distance
_geom_bond_site_symmetry_2
Fe1 C1 2.0160(19) .
Fe1 C1 2.0160(19) 2_656
Fe1 C2 2.0235(18) .
Fe1 C2 2.0236(18) 2_656
Fe1 C3 2.0332(19) 2_656
Fe1 C3 2.0332(19) .
Fe1 C5 2.039(2) .
Fe1 C5 2.039(2) 2_656
Fe1 C4 2.047(2) .
Fe1 C4 2.047(2) 2_656
O1 C6 1.221(3) .
C6 N2 1.375(3) .
C6 C2 1.474(3) .
C7 C11 1.378(3) .
C7 C8 1.384(3) .
C7 N2 1.411(3) .
N2 C12 1.467(3) .
C2 C1 1.427(3) .
C2 C3 1.436(3) .
C4 C3 1.409(3) 2_656
C4 C5 1.410(3) .
C1 C5 1.410(3) 2_656
C3 C4 1.409(3) 2_656
C11 C10 1.367(4) .
N1 C9 1.327(3) .
N1 C10 1.331(4) .
C5 C1 1.410(3) 2_656
C8 C9 1.374(3) .
